data_4089107
loop_
_publ_author_name
'Zirakzadeh, Afrooz'
'Kirchner, Karl'
'Roller, Alexander'
'St\"oger, Berthold'
'Widhalm, Michael'
'Morris, Robert H.'

_publ_section_title
;
 Iron(II) Complexes Containing Chiral Unsymmetrical PNP&#x2032; Pincer
 Ligands: Synthesis and Application in Asymmetric Hydrogenations
;
_journal_issue 21
_journal_name_full Organometallics
_journal_page_first 3781
_journal_paper_doi 10.1021/acs.organomet.6b00711
_journal_volume 35
_journal_year 2016
_chemical_absolute_configuration ad
_chemical_formula_sum 'C38 H43 Br2 Fe2 N P2'
_chemical_formula_weight 847.19
_space_group_crystal_system triclinic
_space_group_IT_number 1
_space_group_name_Hall 'P 1'
_space_group_name_H-M_alt 'P 1'
_atom_sites_solution_hydrogens geom
_audit_creation_method SHELXL-2014/7
_cell_angle_alpha 100.365(2)
_cell_angle_beta 95.972(2)
_cell_angle_gamma 107.632(2)
_cell_formula_units_Z 2
_cell_length_a 9.5717(6)
_cell_length_b 13.1857(8)
_cell_length_c 15.5566(9)
_cell_measurement_reflns_used 9796
_cell_measurement_temperature 100
_cell_measurement_theta_max 29.6
_cell_measurement_theta_min 2.3
_cell_volume 1814.11(19)
_computing_structure_refinement 'SHELXL-2014/7 (Sheldrick, 2014)'
_diffrn_ambient_temperature 100
_diffrn_measured_fraction_theta_full 1.000
_diffrn_measured_fraction_theta_max 0.995
_diffrn_measurement_device_type 'Bruker KAPPA APEX II CCD'
_diffrn_measurement_method '\w- and \f-scans'
_diffrn_radiation_type MoK\a
_diffrn_radiation_wavelength 0.71073
_diffrn_reflns_av_R_equivalents 0.0348
_diffrn_reflns_av_unetI/netI 0.0609
_diffrn_reflns_Laue_measured_fraction_full 1.000
_diffrn_reflns_Laue_measured_fraction_max 0.995
_diffrn_reflns_limit_h_max 13
_diffrn_reflns_limit_h_min -13
_diffrn_reflns_limit_k_max 18
_diffrn_reflns_limit_k_min -18
_diffrn_reflns_limit_l_max 21
_diffrn_reflns_limit_l_min -21
_diffrn_reflns_number 66074
_diffrn_reflns_point_group_measured_fraction_full 0.997
_diffrn_reflns_point_group_measured_fraction_max 0.988
_diffrn_reflns_theta_full 25.242
_diffrn_reflns_theta_max 30.112
_diffrn_reflns_theta_min 2.265
_exptl_absorpt_coefficient_mu 3.118
_exptl_absorpt_correction_T_max 0.65
_exptl_absorpt_correction_T_min 0.61
_exptl_absorpt_correction_type multi-scan
_exptl_absorpt_process_details SADABS
_exptl_crystal_colour 'dark red'
_exptl_crystal_density_diffrn 1.551
_exptl_crystal_description plate
_exptl_crystal_F_000 860
_exptl_crystal_size_max 0.340
_exptl_crystal_size_mid 0.300
_exptl_crystal_size_min 0.070
_refine_diff_density_max 0.599
_refine_diff_density_min -0.349
_refine_diff_density_rms 0.070
_refine_ls_abs_structure_details
;
 Flack x determined using 7936 quotients [(I+)-(I-)]/[(I+)+(I-)]
 (Parsons, Flack and Wagner, Acta Cryst. B69 (2013) 249-259).
;
_refine_ls_abs_structure_Flack 0.006(2)
_refine_ls_extinction_method none
_refine_ls_goodness_of_fit_ref 0.893
_refine_ls_hydrogen_treatment constr
_refine_ls_matrix_type full
_refine_ls_number_parameters 821
_refine_ls_number_reflns 21121
_refine_ls_number_restraints 3
_refine_ls_restrained_S_all 0.893
_refine_ls_R_factor_all 0.0383
_refine_ls_R_factor_gt 0.0280
_refine_ls_shift/su_max 0.001
_refine_ls_shift/su_mean 0.000
_refine_ls_structure_factor_coef Fsqd
_refine_ls_weighting_details 'w=1/[\s^2^(Fo^2^)] where P=(Fo^2^+2Fc^2^)/3'
_refine_ls_weighting_scheme calc
_refine_ls_wR_factor_gt 0.0494
_refine_ls_wR_factor_ref 0.0519
_reflns_Friedel_coverage 0.986
_reflns_Friedel_fraction_full 0.994
_reflns_Friedel_fraction_max 0.981
_reflns_number_gt 18382
_reflns_number_total 21121
_reflns_threshold_expression 'I > 2\s(I)'
_cod_data_source_file om6b00711_si_002.cif
_cod_data_source_block I
_cod_database_code 4089107
_shelx_shelxl_version_number 2014/7
_shelx_space_group_comment
;
The symmetry employed for this shelxl refinement is uniquely defined
by the following loop, which should always be used as a source of
symmetry information in preference to the above space-group names.
They are only intended as comments.
;
_shelx_estimated_absorpt_t_min 0.417
_shelx_estimated_absorpt_t_max 0.811

loop_
_space_group_symop_operation_xyz
'x, y, z'

loop_
_atom_site_label
_atom_site_type_symbol
_atom_site_fract_x
_atom_site_fract_y
_atom_site_fract_z
_atom_site_U_iso_or_equiv
_atom_site_adp_type
_atom_site_occupancy
_atom_site_site_symmetry_order
_atom_site_calc_flag
_atom_site_refinement_flags_posn
_atom_site_refinement_flags_adp
Br1 Br 1.19665(3) 0.49971(3) 0.74022(2) 0.01940(8) Uani 1 1 d . .
C1 C 0.7333(3) 0.5788(2) 0.7545(2) 0.0131(6) Uani 1 1 d . .
H1 H 0.6445 0.5466 0.7758 0.016 Uiso 1 1 calc R U
Fe1 Fe 1.07359(5) 0.63239(3) 0.77126(3) 0.01125(9) Uani 1 1 d . .
P1 P 1.00517(8) 0.68428(7) 0.63702(5) 0.01129(16) Uani 1 1 d . .
N1 N 0.8507(3) 0.56260(19) 0.78980(16) 0.0117(5) Uani 1 1 d . .
Br2 Br 1.22955(3) 0.79545(3) 0.87574(2) 0.01920(8) Uani 1 1 d . .
C2 C 0.7180(3) 0.6391(3) 0.6870(2) 0.0131(6) Uani 1 1 d . .
Fe2 Fe 0.74705(5) 0.79928(4) 0.72934(3) 0.01386(10) Uani 1 1 d . .
P2 P 0.66925(9) 0.31346(7) 0.72406(5) 0.01187(16) Uani 1 1 d . .
N2 N 0.3501(3) 0.5746(2) 0.28915(17) 0.0148(6) Uani 1 1 d . .
C3 C 0.8265(3) 0.7012(2) 0.64214(19) 0.0113(6) Uani 1 1 d . .
Br3 Br 0.65065(3) 0.50029(3) 0.19425(2) 0.02129(8) Uani 1 1 d . .
Fe3 Fe 0.55123(5) 0.64270(4) 0.24455(3) 0.01386(10) Uani 1 1 d . .
P3 P 0.44335(9) 0.69833(7) 0.12141(5) 0.01173(16) Uani 1 1 d . .
Br4 Br 0.71162(4) 0.80720(3) 0.34645(2) 0.02430(9) Uani 1 1 d . .
C4 C 0.7558(3) 0.7609(3) 0.5952(2) 0.0141(6) Uani 1 1 d . .
H4 H 0.8047 0.8138 0.5599 0.017 Uiso 1 1 calc R U
Fe4 Fe 0.20666(5) 0.81001(4) 0.24547(3) 0.01217(9) Uani 1 1 d . .
P4 P 0.14349(9) 0.32944(7) 0.22793(5) 0.01268(16) Uani 1 1 d . .
C9 C 0.8398(5) 0.9643(3) 0.7773(2) 0.0267(8) Uani 1 1 d . .
H9 H 0.8879 1.0189 0.7431 0.032 Uiso 1 1 calc R U
C8 C 0.9123(4) 0.9095(3) 0.8274(2) 0.0203(7) Uani 1 1 d . .
H8 H 1.0205 0.9178 0.8342 0.024 Uiso 1 1 calc R U
C7 C 0.8049(4) 0.8402(3) 0.8650(2) 0.0234(8) Uani 1 1 d . .
H7 H 0.8239 0.7908 0.9033 0.028 Uiso 1 1 calc R U
C6 C 0.5813(3) 0.6606(3) 0.6649(2) 0.0170(7) Uani 1 1 d . .
H6 H 0.4853 0.6281 0.6852 0.020 Uiso 1 1 calc R U
C5 C 0.6070(3) 0.7363(3) 0.6096(2) 0.0178(7) Uani 1 1 d . .
H5 H 0.5326 0.7677 0.5852 0.021 Uiso 1 1 calc R U
C10 C 0.6871(5) 0.9288(3) 0.7850(2) 0.0302(9) Uani 1 1 d . .
H10 H 0.6088 0.9541 0.7568 0.036 Uiso 1 1 calc R U
C11 C 0.6639(4) 0.8519(3) 0.8389(2) 0.0293(9) Uani 1 1 d . .
H11 H 0.5673 0.8135 0.8561 0.035 Uiso 1 1 calc R U
C12 C 0.9700(4) 0.5700(3) 0.5386(2) 0.0159(7) Uani 1 1 d . .
H12 H 1.0643 0.5523 0.5376 0.019 Uiso 1 1 calc R U
C13 C 0.9322(4) 0.5971(3) 0.4494(2) 0.0256(8) Uani 1 1 d . .
H13A H 1.0202 0.6502 0.4371 0.038 Uiso 1 1 calc R U
H13B H 0.8512 0.6280 0.4514 0.038 Uiso 1 1 calc R U
H13C H 0.9012 0.5304 0.4024 0.038 Uiso 1 1 calc R U
C14 C 0.8518(4) 0.4680(3) 0.5506(2) 0.0248(8) Uani 1 1 d . .
H14A H 0.7561 0.4808 0.5498 0.037 Uiso 1 1 calc R U
H14B H 0.8809 0.4516 0.6074 0.037 Uiso 1 1 calc R U
H14C H 0.8425 0.4062 0.5022 0.037 Uiso 1 1 calc R U
C15 C 1.1230(4) 0.8038(3) 0.6028(2) 0.0183(7) Uani 1 1 d . .
H15 H 1.0771 0.8044 0.5423 0.022 Uiso 1 1 calc R U
C18 C 0.8265(3) 0.4989(2) 0.8599(2) 0.0128(6) Uani 1 1 d . .
H18 H 0.7288 0.4968 0.8783 0.015 Uiso 1 1 calc R U
C17 C 1.1419(4) 0.9121(3) 0.6645(2) 0.0253(8) Uani 1 1 d . .
H17A H 1.2057 0.9718 0.6425 0.038 Uiso 1 1 calc R U
H17B H 1.1878 0.9131 0.7241 0.038 Uiso 1 1 calc R U
H17C H 1.0443 0.9212 0.6667 0.038 Uiso 1 1 calc R U
C16 C 1.2754(4) 0.7892(3) 0.5973(2) 0.0260(8) Uani 1 1 d . .
H16A H 1.2628 0.7220 0.5537 0.039 Uiso 1 1 calc R U
H16B H 1.3197 0.7844 0.6555 0.039 Uiso 1 1 calc R U
H16C H 1.3408 0.8518 0.5791 0.039 Uiso 1 1 calc R U
C19 C 0.9497(4) 0.5581(3) 0.9396(2) 0.0215(8) Uani 1 1 d . .
H19A H 1.0446 0.5530 0.9246 0.032 Uiso 1 1 calc R U
H19B H 0.9270 0.5243 0.9899 0.032 Uiso 1 1 calc R U
H19C H 0.9565 0.6350 0.9556 0.032 Uiso 1 1 calc R U
C21 C 0.8159(3) 0.3167(2) 0.8962(2) 0.0128(6) Uani 1 1 d . .
C20 C 0.8219(3) 0.3803(2) 0.8240(2) 0.0107(6) Uani 1 1 d . .
H20 H 0.9180 0.3856 0.8022 0.013 Uiso 1 1 calc R U
C22 C 0.7346(3) 0.3301(3) 0.9652(2) 0.0147(7) Uani 1 1 d . .
H22 H 0.6799 0.3795 0.9664 0.018 Uiso 1 1 calc R U
C27 C 0.5092(3) 0.2477(2) 0.77281(19) 0.0130(6) Uani 1 1 d . .
C26 C 0.8932(3) 0.2421(3) 0.8964(2) 0.0159(7) Uani 1 1 d . .
H26 H 0.9496 0.2317 0.8507 0.019 Uiso 1 1 calc R U
C25 C 0.8892(4) 0.1833(3) 0.9616(2) 0.0211(7) Uani 1 1 d . .
H25 H 0.9409 0.1320 0.9597 0.025 Uiso 1 1 calc R U
C24 C 0.8096(4) 0.1986(3) 1.0302(2) 0.0206(7) Uani 1 1 d . .
H24 H 0.8078 0.1589 1.0756 0.025 Uiso 1 1 calc R U
C23 C 0.7332(4) 0.2728(3) 1.0312(2) 0.0166(7) Uani 1 1 d . .
H23 H 0.6792 0.2843 1.0778 0.020 Uiso 1 1 calc R U
C28 C 0.3974(3) 0.2957(3) 0.7745(2) 0.0176(7) Uani 1 1 d . .
H28 H 0.4052 0.3564 0.7480 0.021 Uiso 1 1 calc R U
C29 C 0.2756(4) 0.2558(3) 0.8142(2) 0.0231(8) Uani 1 1 d . .
H29 H 0.2013 0.2899 0.8156 0.028 Uiso 1 1 calc R U
C30 C 0.2614(4) 0.1669(3) 0.8517(2) 0.0224(8) Uani 1 1 d . .
H30 H 0.1776 0.1400 0.8791 0.027 Uiso 1 1 calc R U
C31 C 0.3707(4) 0.1165(3) 0.8494(2) 0.0197(7) Uani 1 1 d . .
H31 H 0.3607 0.0546 0.8744 0.024 Uiso 1 1 calc R U
C32 C 0.4937(3) 0.1571(3) 0.8104(2) 0.0156(7) Uani 1 1 d . .
H32 H 0.5680 0.1230 0.8092 0.019 Uiso 1 1 calc R U
C33 C 0.7225(4) 0.1994(3) 0.6685(2) 0.0145(6) Uani 1 1 d . .
C34 C 0.6130(4) 0.1029(3) 0.6209(2) 0.0168(7) Uani 1 1 d . .
H34 H 0.5119 0.0916 0.6266 0.020 Uiso 1 1 calc R U
C35 C 0.6499(4) 0.0237(3) 0.5655(2) 0.0205(8) Uani 1 1 d . .
H35 H 0.5736 -0.0407 0.5330 0.025 Uiso 1 1 calc R U
C36 C 0.7961(4) 0.0374(3) 0.5570(2) 0.0208(7) Uani 1 1 d . .
H36 H 0.8207 -0.0175 0.5194 0.025 Uiso 1 1 calc R U
C37 C 0.9065(4) 0.1317(3) 0.6037(2) 0.0226(8) Uani 1 1 d . .
H37 H 1.0075 0.1413 0.5985 0.027 Uiso 1 1 calc R U
C38 C 0.8706(4) 0.2125(3) 0.6580(2) 0.0178(7) Uani 1 1 d . .
H38 H 0.9474 0.2776 0.6887 0.021 Uiso 1 1 calc R U
C39 C 0.2267(4) 0.5928(3) 0.2696(2) 0.0157(7) Uani 1 1 d . .
H39 H 0.1511 0.5639 0.3021 0.019 Uiso 1 1 calc R U
C40 C 0.1861(3) 0.6506(3) 0.2059(2) 0.0136(6) Uani 1 1 d . .
C41 C 0.2709(3) 0.7129(2) 0.14910(19) 0.0115(6) Uani 1 1 d . .
C42 C 0.1770(3) 0.7636(3) 0.1092(2) 0.0146(6) Uani 1 1 d . .
H42 H 0.2055 0.8140 0.0683 0.017 Uiso 1 1 calc R U
C43 C 0.0381(3) 0.7340(3) 0.1396(2) 0.0182(7) Uani 1 1 d . .
H43 H -0.0473 0.7594 0.1230 0.022 Uiso 1 1 calc R U
C44 C 0.0417(3) 0.6644(3) 0.1979(2) 0.0174(7) Uani 1 1 d . .
H44 H -0.0410 0.6311 0.2290 0.021 Uiso 1 1 calc R U
C45 C 0.2944(4) 0.8617(3) 0.3778(2) 0.0222(8) Uani 1 1 d . .
H45 H 0.3252 0.8166 0.4164 0.027 Uiso 1 1 calc R U
C46 C 0.3860(4) 0.9264(3) 0.3294(2) 0.0210(7) Uani 1 1 d . .
H46 H 0.4929 0.9348 0.3275 0.025 Uiso 1 1 calc R U
C47 C 0.2997(4) 0.9770(3) 0.2826(2) 0.0203(7) Uani 1 1 d . .
H47 H 0.3352 1.0276 0.2428 0.024 Uiso 1 1 calc R U
C48 C 0.1544(4) 0.9425(3) 0.3035(2) 0.0208(8) Uani 1 1 d . .
H48 H 0.0691 0.9644 0.2803 0.025 Uiso 1 1 calc R U
C49 C 0.1497(4) 0.8716(3) 0.3624(2) 0.0223(8) Uani 1 1 d . .
H49 H 0.0617 0.8354 0.3885 0.027 Uiso 1 1 calc R U
C50 C 0.3710(3) 0.5916(3) 0.0164(2) 0.0157(7) Uani 1 1 d . .
H50 H 0.3059 0.6168 -0.0233 0.019 Uiso 1 1 calc R U
C51 C 0.4951(4) 0.5729(3) -0.0332(2) 0.0251(8) Uani 1 1 d . .
H51A H 0.4513 0.5136 -0.0860 0.038 Uiso 1 1 calc R U
H51B H 0.5649 0.5532 0.0059 0.038 Uiso 1 1 calc R U
H51C H 0.5480 0.6399 -0.0510 0.038 Uiso 1 1 calc R U
C52 C 0.2752(4) 0.4844(3) 0.0349(2) 0.0210(7) Uani 1 1 d . .
H52A H 0.2344 0.4300 -0.0211 0.032 Uiso 1 1 calc R U
H52B H 0.1935 0.4966 0.0636 0.032 Uiso 1 1 calc R U
H52C H 0.3363 0.4579 0.0740 0.032 Uiso 1 1 calc R U
C53 C 0.5468(4) 0.8209(3) 0.0831(2) 0.0181(7) Uani 1 1 d . .
H53 H 0.5033 0.8124 0.0199 0.022 Uiso 1 1 calc R U
C54 C 0.7103(3) 0.8261(3) 0.0870(2) 0.0220(8) Uani 1 1 d . .
H54A H 0.7145 0.7554 0.0567 0.033 Uiso 1 1 calc R U
H54B H 0.7585 0.8433 0.1490 0.033 Uiso 1 1 calc R U
H54C H 0.7621 0.8830 0.0576 0.033 Uiso 1 1 calc R U
C55 C 0.5441(4) 0.9291(3) 0.1359(3) 0.0266(8) Uani 1 1 d . .
H55A H 0.5982 0.9886 0.1098 0.040 Uiso 1 1 calc R U
H55B H 0.5915 0.9410 0.1975 0.040 Uiso 1 1 calc R U
H55C H 0.4409 0.9275 0.1344 0.040 Uiso 1 1 calc R U
C56 C 0.3491(4) 0.5114(3) 0.3595(2) 0.0200(7) Uani 1 1 d . .
H56 H 0.2730 0.5222 0.3964 0.024 Uiso 1 1 calc R U
C57 C 0.5022(4) 0.5555(3) 0.4191(2) 0.0346(10) Uani 1 1 d . .
H57A H 0.5747 0.5334 0.3869 0.052 Uiso 1 1 calc R U
H57B H 0.4964 0.5260 0.4726 0.052 Uiso 1 1 calc R U
H57C H 0.5334 0.6354 0.4358 0.052 Uiso 1 1 calc R U
C58 C 0.3102(3) 0.3876(2) 0.3205(2) 0.0126(6) Uani 1 1 d . .
H58 H 0.3968 0.3802 0.2922 0.015 Uiso 1 1 calc R U
C59 C 0.3058(3) 0.3265(2) 0.3945(2) 0.0134(6) Uani 1 1 d . .
C60 C 0.2387(4) 0.3498(3) 0.4679(2) 0.0178(7) Uani 1 1 d . .
H60 H 0.1912 0.4037 0.4708 0.021 Uiso 1 1 calc R U
C61 C 0.2400(4) 0.2963(3) 0.5364(2) 0.0192(7) Uani 1 1 d . .
H61 H 0.1962 0.3149 0.5863 0.023 Uiso 1 1 calc R U
C62 C 0.3050(4) 0.2157(3) 0.5321(2) 0.0212(7) Uani 1 1 d . .
H62 H 0.3058 0.1785 0.5790 0.025 Uiso 1 1 calc R U
C63 C 0.3690(4) 0.1892(3) 0.4593(2) 0.0213(8) Uani 1 1 d . .
H63 H 0.4120 0.1327 0.4556 0.026 Uiso 1 1 calc R U
C64 C 0.3706(3) 0.2450(3) 0.3916(2) 0.0157(7) Uani 1 1 d . .
H64 H 0.4168 0.2273 0.3425 0.019 Uiso 1 1 calc R U
C65 C -0.0156(3) 0.2719(3) 0.2808(2) 0.0134(6) Uani 1 1 d . .
C66 C -0.1301(4) 0.3170(3) 0.2734(2) 0.0173(7) Uani 1 1 d . .
H66 H -0.1202 0.3753 0.2438 0.021 Uiso 1 1 calc R U
C67 C -0.2578(4) 0.2775(3) 0.3088(2) 0.0245(8) Uani 1 1 d . .
H67 H -0.3342 0.3094 0.3041 0.029 Uiso 1 1 calc R U
C68 C -0.2742(4) 0.1917(3) 0.3508(2) 0.0245(8) Uani 1 1 d . .
H68 H -0.3618 0.1648 0.3749 0.029 Uiso 1 1 calc R U
C69 C -0.1623(4) 0.1446(3) 0.3581(2) 0.0220(8) Uani 1 1 d . .
H69 H -0.1741 0.0849 0.3862 0.026 Uiso 1 1 calc R U
C70 C -0.0339(3) 0.1854(3) 0.3240(2) 0.0170(7) Uani 1 1 d . .
H70 H 0.0431 0.1543 0.3301 0.020 Uiso 1 1 calc R U
C71 C 0.1814(3) 0.2093(2) 0.1689(2) 0.0136(6) Uani 1 1 d . .
C72 C 0.0748(3) 0.1056(3) 0.1422(2) 0.0152(7) Uani 1 1 d . .
H72 H -0.0174 0.0919 0.1632 0.018 Uiso 1 1 calc R U
C73 C 0.1014(4) 0.0224(3) 0.0855(2) 0.0164(7) Uani 1 1 d . .
H73 H 0.0275 -0.0478 0.0682 0.020 Uiso 1 1 calc R U
C74 C 0.2347(4) 0.0403(3) 0.0535(2) 0.0188(7) Uani 1 1 d . .
H74 H 0.2517 -0.0168 0.0138 0.023 Uiso 1 1 calc R U
C75 C 0.3426(4) 0.1422(3) 0.0800(2) 0.0216(7) Uani 1 1 d . .
H75 H 0.4352 0.1548 0.0597 0.026 Uiso 1 1 calc R U
C76 C 0.3159(4) 0.2262(3) 0.1362(2) 0.0199(7) Uani 1 1 d . .
H76 H 0.3899 0.2964 0.1528 0.024 Uiso 1 1 calc R U

loop_
_atom_site_aniso_label
_atom_site_aniso_U_11
_atom_site_aniso_U_22
_atom_site_aniso_U_33
_atom_site_aniso_U_23
_atom_site_aniso_U_13
_atom_site_aniso_U_12
Br1 0.01728(16) 0.01566(17) 0.02850(19) 0.00549(14) 0.00670(14) 0.00885(13)
C1 0.0125(14) 0.0089(14) 0.0165(16) 0.0016(12) 0.0066(12) 0.0009(12)
Fe1 0.0115(2) 0.0106(2) 0.0117(2) 0.00270(18) 0.00176(17) 0.00369(18)
P1 0.0113(4) 0.0122(4) 0.0114(4) 0.0040(3) 0.0034(3) 0.0041(3)
N1 0.0147(13) 0.0066(12) 0.0121(13) 0.0021(10) 0.0028(10) 0.0008(10)
Br2 0.02355(18) 0.01386(17) 0.01498(17) 0.00101(13) -0.00213(14) 0.00170(14)
C2 0.0124(15) 0.0142(15) 0.0130(16) 0.0024(12) 0.0032(12) 0.0048(12)
Fe2 0.0189(2) 0.0138(2) 0.0122(2) 0.00326(18) 0.00442(18) 0.00949(19)
P2 0.0140(4) 0.0095(4) 0.0114(4) 0.0028(3) 0.0022(3) 0.0026(3)
N2 0.0226(14) 0.0081(13) 0.0104(13) 0.0019(10) 0.0009(11) 0.0010(11)
C3 0.0145(15) 0.0108(15) 0.0084(15) 0.0002(12) 0.0010(12) 0.0052(12)
Br3 0.01408(16) 0.01469(17) 0.0353(2) 0.00448(15) 0.00294(14) 0.00611(13)
Fe3 0.0142(2) 0.0111(2) 0.0150(2) 0.00235(18) -0.00087(18) 0.00359(18)
P3 0.0104(4) 0.0132(4) 0.0126(4) 0.0036(3) 0.0033(3) 0.0045(3)
Br4 0.02730(19) 0.01505(18) 0.02248(19) 0.00087(14) -0.00705(15) 0.00097(14)
C4 0.0192(16) 0.0129(15) 0.0110(15) 0.0007(12) 0.0015(12) 0.0077(13)
Fe4 0.0132(2) 0.0115(2) 0.0117(2) 0.00122(18) 0.00267(17) 0.00455(18)
P4 0.0145(4) 0.0111(4) 0.0128(4) 0.0039(3) 0.0028(3) 0.0040(3)
C9 0.049(2) 0.0147(17) 0.0170(18) 0.0011(14) 0.0083(17) 0.0121(17)
C8 0.0263(18) 0.0180(17) 0.0129(16) -0.0027(13) 0.0038(14) 0.0054(14)
C7 0.040(2) 0.0233(19) 0.0100(16) 0.0021(14) 0.0043(15) 0.0153(17)
C6 0.0138(15) 0.0179(17) 0.0204(18) 0.0041(14) 0.0013(13) 0.0075(13)
C5 0.0176(16) 0.0222(18) 0.0159(17) 0.0025(14) 0.0011(13) 0.0113(14)
C10 0.050(3) 0.027(2) 0.022(2) -0.0026(16) 0.0023(18) 0.031(2)
C11 0.037(2) 0.033(2) 0.0207(19) -0.0009(16) 0.0139(16) 0.0167(18)
C12 0.0206(16) 0.0171(17) 0.0129(16) 0.0011(13) 0.0064(13) 0.0104(14)
C13 0.031(2) 0.028(2) 0.0164(18) 0.0015(15) 0.0039(15) 0.0095(17)
C14 0.036(2) 0.0162(17) 0.0169(18) -0.0027(14) 0.0059(15) 0.0046(16)
C15 0.0210(17) 0.0187(18) 0.0142(17) 0.0063(14) 0.0035(13) 0.0034(14)
C18 0.0130(15) 0.0118(15) 0.0141(16) 0.0057(12) 0.0045(12) 0.0025(12)
C17 0.031(2) 0.0167(18) 0.0231(19) 0.0051(15) 0.0062(16) -0.0008(15)
C16 0.0199(18) 0.030(2) 0.030(2) 0.0128(17) 0.0118(15) 0.0058(16)
C19 0.0325(19) 0.0110(16) 0.0136(16) 0.0015(13) 0.0001(14) -0.0016(14)
C21 0.0114(14) 0.0102(15) 0.0140(16) 0.0019(12) -0.0010(12) 0.0012(12)
C20 0.0102(14) 0.0094(14) 0.0121(15) 0.0024(12) 0.0029(11) 0.0023(11)
C22 0.0135(15) 0.0128(16) 0.0176(17) 0.0025(13) 0.0029(12) 0.0045(12)
C27 0.0130(15) 0.0123(15) 0.0114(15) 0.0005(12) 0.0012(12) 0.0021(12)
C26 0.0175(16) 0.0176(17) 0.0150(16) 0.0039(13) 0.0042(13) 0.0085(13)
C25 0.0256(18) 0.0221(18) 0.0205(18) 0.0076(15) 0.0029(14) 0.0138(15)
C24 0.0253(18) 0.0217(18) 0.0160(17) 0.0099(14) 0.0019(14) 0.0069(15)
C23 0.0179(16) 0.0187(17) 0.0129(16) 0.0037(13) 0.0027(13) 0.0056(14)
C28 0.0161(16) 0.0161(16) 0.0200(17) 0.0033(13) 0.0004(13) 0.0058(13)
C29 0.0179(17) 0.0252(19) 0.026(2) 0.0021(16) 0.0054(15) 0.0083(15)
C30 0.0171(17) 0.0242(19) 0.0220(19) 0.0040(15) 0.0086(14) -0.0001(15)
C31 0.0229(17) 0.0128(16) 0.0169(17) 0.0022(13) 0.0026(14) -0.0025(13)
C32 0.0162(15) 0.0127(15) 0.0157(16) -0.0006(12) 0.0000(12) 0.0048(12)
C33 0.0225(16) 0.0120(15) 0.0091(15) 0.0049(12) 0.0046(12) 0.0037(13)
C34 0.0198(17) 0.0132(16) 0.0140(17) 0.0017(13) 0.0014(13) 0.0016(13)
C35 0.033(2) 0.0124(16) 0.0102(16) -0.0007(13) 0.0010(14) 0.0018(14)
C36 0.039(2) 0.0121(16) 0.0143(17) 0.0035(13) 0.0135(15) 0.0096(15)
C37 0.0276(19) 0.0181(18) 0.0229(19) 0.0057(15) 0.0122(15) 0.0056(15)
C38 0.0205(17) 0.0145(16) 0.0163(17) 0.0010(13) 0.0067(13) 0.0030(13)
C39 0.0190(16) 0.0100(15) 0.0159(16) 0.0006(12) 0.0099(13) 0.0006(12)
C40 0.0127(15) 0.0116(15) 0.0144(16) 0.0001(12) 0.0039(12) 0.0018(12)
C41 0.0113(14) 0.0107(15) 0.0110(15) -0.0006(12) 0.0028(11) 0.0028(12)
C42 0.0139(15) 0.0168(16) 0.0122(15) -0.0004(12) 0.0009(12) 0.0065(13)
C43 0.0126(15) 0.0229(18) 0.0174(17) -0.0012(14) -0.0004(13) 0.0079(13)
C44 0.0108(14) 0.0136(16) 0.0245(18) -0.0012(13) 0.0057(13) 0.0014(12)
C45 0.035(2) 0.0205(18) 0.0103(16) 0.0007(13) -0.0017(14) 0.0114(16)
C46 0.0210(17) 0.0182(17) 0.0168(17) -0.0047(14) -0.0037(14) 0.0035(14)
C47 0.0284(19) 0.0136(16) 0.0159(17) -0.0015(13) 0.0026(14) 0.0058(14)
C48 0.032(2) 0.0157(17) 0.0161(18) -0.0031(14) 0.0055(15) 0.0138(15)
C49 0.033(2) 0.0205(18) 0.0128(17) -0.0016(14) 0.0101(15) 0.0091(16)
C50 0.0177(16) 0.0199(17) 0.0114(16) 0.0019(13) 0.0018(13) 0.0100(14)
C51 0.0264(19) 0.031(2) 0.0198(19) 0.0009(16) 0.0078(15) 0.0141(16)
C52 0.0226(17) 0.0181(18) 0.0194(18) -0.0007(14) 0.0018(14) 0.0059(14)
C53 0.0167(16) 0.0213(18) 0.0189(17) 0.0094(14) 0.0046(13) 0.0063(14)
C54 0.0125(16) 0.028(2) 0.0241(19) 0.0059(15) 0.0074(14) 0.0042(14)
C55 0.0232(19) 0.0188(18) 0.042(2) 0.0132(17) 0.0121(17) 0.0065(15)
C56 0.034(2) 0.0132(17) 0.0117(16) 0.0052(13) 0.0051(14) 0.0047(15)
C57 0.051(3) 0.0197(19) 0.0170(19) 0.0059(15) -0.0140(17) -0.0062(18)
C58 0.0144(15) 0.0107(15) 0.0130(16) 0.0036(12) 0.0032(12) 0.0035(12)
C59 0.0133(15) 0.0119(15) 0.0131(15) 0.0043(12) 0.0014(12) 0.0009(12)
C60 0.0227(17) 0.0135(16) 0.0188(17) 0.0026(13) 0.0037(14) 0.0085(14)
C61 0.0277(18) 0.0176(17) 0.0128(16) 0.0033(13) 0.0082(13) 0.0068(14)
C62 0.0273(18) 0.0228(18) 0.0155(17) 0.0082(14) 0.0034(14) 0.0090(15)
C63 0.0280(19) 0.0187(18) 0.0197(18) 0.0041(14) 0.0012(15) 0.0122(15)
C64 0.0178(16) 0.0178(17) 0.0133(16) 0.0033(13) 0.0059(12) 0.0074(13)
C65 0.0129(15) 0.0128(15) 0.0122(16) -0.0005(12) 0.0011(12) 0.0031(12)
C66 0.0193(16) 0.0123(16) 0.0199(17) 0.0026(13) 0.0017(13) 0.0055(13)
C67 0.0182(17) 0.027(2) 0.031(2) 0.0044(16) 0.0075(15) 0.0108(15)
C68 0.0154(17) 0.026(2) 0.031(2) 0.0050(16) 0.0114(15) 0.0022(15)
C69 0.0241(18) 0.0217(18) 0.0173(18) 0.0080(14) 0.0032(14) 0.0014(15)
C70 0.0156(15) 0.0175(17) 0.0184(17) 0.0054(13) 0.0028(13) 0.0054(13)
C71 0.0172(15) 0.0120(15) 0.0124(16) 0.0040(12) 0.0011(12) 0.0056(13)
C72 0.0128(15) 0.0163(17) 0.0156(17) 0.0043(13) 0.0010(13) 0.0034(13)
C73 0.0185(16) 0.0082(15) 0.0186(17) 0.0007(13) 0.0000(13) 0.0013(13)
C74 0.0268(18) 0.0150(17) 0.0151(17) 0.0022(13) 0.0061(14) 0.0074(14)
C75 0.0204(17) 0.0207(18) 0.0223(19) 0.0021(15) 0.0108(14) 0.0042(14)
C76 0.0210(17) 0.0150(16) 0.0192(18) 0.0019(13) 0.0085(14) -0.0011(13)

loop_
_atom_type_symbol
_atom_type_description
_atom_type_scat_dispersion_real
_atom_type_scat_dispersion_imag
_atom_type_scat_source
C C 0.0033 0.0016 'International Tables Vol C Tables 4.2.6.8 and 6.1.1.4'
H H 0.0000 0.0000 'International Tables Vol C Tables 4.2.6.8 and 6.1.1.4'
N N 0.0061 0.0033 'International Tables Vol C Tables 4.2.6.8 and 6.1.1.4'
P P 0.1023 0.0942 'International Tables Vol C Tables 4.2.6.8 and 6.1.1.4'
Fe Fe 0.3463 0.8444 'International Tables Vol C Tables 4.2.6.8 and 6.1.1.4'
Br Br -0.2901 2.4595 'International Tables Vol C Tables 4.2.6.8 and 6.1.1.4'

loop_
_geom_angle_atom_site_label_1
_geom_angle_atom_site_label_2
_geom_angle_atom_site_label_3
_geom_angle
N1 C1 C2 129.1(3)
N1 C1 H1 115.5
C2 C1 H1 115.5
N1 Fe1 Br1 112.83(7)
N1 Fe1 P1 94.50(7)
Br1 Fe1 P1 109.57(3)
N1 Fe1 Br2 118.20(7)
Br1 Fe1 Br2 112.32(2)
P1 Fe1 Br2 107.56(3)
C3 P1 C15 107.32(15)
C3 P1 C12 104.25(14)
C15 P1 C12 103.70(15)
C3 P1 Fe1 106.32(10)
C15 P1 Fe1 122.84(11)
C12 P1 Fe1 110.96(11)
C1 N1 C18 114.6(2)
C1 N1 Fe1 127.7(2)
C18 N1 Fe1 117.27(18)
C3 C2 C6 107.4(3)
C3 C2 C1 131.3(3)
C6 C2 C1 120.6(3)
C3 C2 Fe2 71.11(17)
C6 C2 Fe2 69.49(18)
C1 C2 Fe2 116.8(2)
C2 Fe2 C6 41.73(12)
C2 Fe2 C10 154.72(15)
C6 Fe2 C10 117.35(15)
C2 Fe2 C9 163.35(14)
C6 Fe2 C9 154.36(14)
C10 Fe2 C9 40.63(16)
C2 Fe2 C5 69.17(13)
C6 Fe2 C5 40.55(13)
C10 Fe2 C5 103.84(14)
C9 Fe2 C5 121.00(14)
C2 Fe2 C11 120.35(15)
C6 Fe2 C11 103.03(15)
C10 Fe2 C11 40.31(15)
C9 Fe2 C11 68.25(16)
C5 Fe2 C11 118.86(14)
C2 Fe2 C7 108.55(13)
C6 Fe2 C7 122.17(14)
C10 Fe2 C7 67.80(14)
C9 Fe2 C7 67.73(14)
C5 Fe2 C7 156.60(14)
C11 Fe2 C7 40.76(14)
C2 Fe2 C8 126.48(13)
C6 Fe2 C8 160.46(13)
C10 Fe2 C8 67.89(15)
C9 Fe2 C8 40.34(14)
C5 Fe2 C8 158.99(14)
C11 Fe2 C8 68.12(15)
C7 Fe2 C8 40.02(14)
C2 Fe2 C3 41.29(12)
C6 Fe2 C3 69.14(12)
C10 Fe2 C3 160.32(14)
C9 Fe2 C3 126.79(14)
C5 Fe2 C3 68.28(12)
C11 Fe2 C3 159.34(14)
C7 Fe2 C3 126.32(13)
C8 Fe2 C3 112.76(13)
C2 Fe2 C4 68.68(12)
C6 Fe2 C4 68.02(13)
C10 Fe2 C4 122.32(14)
C9 Fe2 C4 109.69(14)
C5 Fe2 C4 40.06(12)
C11 Fe2 C4 155.93(14)
C7 Fe2 C4 162.58(13)
C8 Fe2 C4 126.89(13)
C3 Fe2 C4 40.36(11)
C27 P2 C33 103.88(14)
C27 P2 C20 102.97(13)
C33 P2 C20 103.13(14)
C39 N2 C56 113.9(3)
C39 N2 Fe3 126.2(2)
C56 N2 Fe3 119.3(2)
C4 C3 C2 107.2(3)
C4 C3 P1 129.2(2)
C2 C3 P1 123.0(2)
C4 C3 Fe2 70.06(17)
C2 C3 Fe2 67.60(17)
P1 C3 Fe2 134.26(16)
N2 Fe3 Br3 108.94(7)
N2 Fe3 Br4 112.30(7)
Br3 Fe3 Br4 118.91(2)
N2 Fe3 P3 96.35(7)
Br3 Fe3 P3 111.25(3)
Br4 Fe3 P3 106.76(3)
C41 P3 C53 108.85(14)
C41 P3 C50 99.90(14)
C53 P3 C50 102.97(15)
C41 P3 Fe3 105.62(10)
C53 P3 Fe3 121.74(11)
C50 P3 Fe3 115.57(11)
C5 C4 C3 108.9(3)
C5 C4 Fe2 69.13(18)
C3 C4 Fe2 69.59(17)
C5 C4 H4 125.5
C3 C4 H4 125.5
Fe2 C4 H4 125.5
C40 Fe4 C44 41.69(12)
C40 Fe4 C48 157.62(14)
C44 Fe4 C48 119.30(14)
C40 Fe4 C43 69.06(13)
C44 Fe4 C43 40.29(13)
C48 Fe4 C43 103.60(14)
C40 Fe4 C45 108.88(13)
C44 Fe4 C45 120.92(14)
C48 Fe4 C45 68.11(14)
C43 Fe4 C45 154.24(14)
C40 Fe4 C49 122.64(13)
C44 Fe4 C49 103.61(14)
C48 Fe4 C49 40.46(13)
C43 Fe4 C49 117.18(14)
C45 Fe4 C49 40.81(14)
C40 Fe4 C46 124.97(13)
C44 Fe4 C46 158.54(14)
C48 Fe4 C46 67.99(14)
C43 Fe4 C46 161.17(14)
C45 Fe4 C46 40.09(14)
C49 Fe4 C46 68.08(14)
C40 Fe4 C47 160.93(13)
C44 Fe4 C47 156.53(13)
C48 Fe4 C47 40.50(14)
C43 Fe4 C47 122.19(14)
C45 Fe4 C47 68.16(14)
C49 Fe4 C47 68.32(14)
C46 Fe4 C47 40.68(13)
C40 Fe4 C41 41.76(12)
C44 Fe4 C41 69.67(12)
C48 Fe4 C41 157.05(13)
C43 Fe4 C41 68.81(12)
C45 Fe4 C41 127.80(13)
C49 Fe4 C41 162.39(13)
C46 Fe4 C41 112.04(13)
C47 Fe4 C41 124.11(13)
C40 Fe4 C42 68.94(13)
C44 Fe4 C42 68.28(13)
C48 Fe4 C42 119.94(13)
C43 Fe4 C42 40.52(12)
C45 Fe4 C42 164.63(13)
C49 Fe4 C42 153.51(13)
C46 Fe4 C42 127.82(13)
C47 Fe4 C42 108.62(13)
C41 Fe4 C42 40.54(11)
C65 P4 C71 104.07(14)
C65 P4 C58 105.59(14)
C71 P4 C58 100.64(14)
C8 C9 C10 107.7(3)
C8 C9 Fe2 70.4(2)
C10 C9 Fe2 69.4(2)
C8 C9 H9 126.1
C10 C9 H9 126.1
Fe2 C9 H9 126.1
C7 C8 C9 108.0(3)
C7 C8 Fe2 69.71(19)
C9 C8 Fe2 69.3(2)
C7 C8 H8 126.0
C9 C8 H8 126.0
Fe2 C8 H8 126.0
C8 C7 C11 108.5(3)
C8 C7 Fe2 70.26(19)
C11 C7 Fe2 69.6(2)
C8 C7 H7 125.7
C11 C7 H7 125.7
Fe2 C7 H7 125.7
C5 C6 C2 108.0(3)
C5 C6 Fe2 70.54(19)
C2 C6 Fe2 68.78(17)
C5 C6 H6 126.0
C2 C6 H6 126.0
Fe2 C6 H6 126.0
C4 C5 C6 108.5(3)
C4 C5 Fe2 70.81(18)
C6 C5 Fe2 68.90(18)
C4 C5 H5 125.7
C6 C5 H5 125.7
Fe2 C5 H5 125.7
C11 C10 C9 108.7(3)
C11 C10 Fe2 70.3(2)
C9 C10 Fe2 69.9(2)
C11 C10 H10 125.6
C9 C10 H10 125.6
Fe2 C10 H10 125.6
C10 C11 C7 107.0(3)
C10 C11 Fe2 69.4(2)
C7 C11 Fe2 69.7(2)
C10 C11 H11 126.5
C7 C11 H11 126.5
Fe2 C11 H11 126.5
C14 C12 C13 111.6(3)
C14 C12 P1 110.0(2)
C13 C12 P1 114.8(2)
C14 C12 H12 106.7
C13 C12 H12 106.7
P1 C12 H12 106.7
C12 C13 H13A 109.5
C12 C13 H13B 109.5
H13A C13 H13B 109.5
C12 C13 H13C 109.5
H13A C13 H13C 109.5
H13B C13 H13C 109.5
C12 C14 H14A 109.5
C12 C14 H14B 109.5
H14A C14 H14B 109.5
C12 C14 H14C 109.5
H14A C14 H14C 109.5
H14B C14 H14C 109.5
C17 C15 C16 110.1(3)
C17 C15 P1 113.9(2)
C16 C15 P1 107.6(2)
C17 C15 H15 108.4
C16 C15 H15 108.4
P1 C15 H15 108.4
N1 C18 C19 108.2(2)
N1 C18 C20 110.5(2)
C19 C18 C20 112.3(3)
N1 C18 H18 108.6
C19 C18 H18 108.6
C20 C18 H18 108.6
C15 C17 H17A 109.5
C15 C17 H17B 109.5
H17A C17 H17B 109.5
C15 C17 H17C 109.5
H17A C17 H17C 109.5
H17B C17 H17C 109.5
C15 C16 H16A 109.5
C15 C16 H16B 109.5
H16A C16 H16B 109.5
C15 C16 H16C 109.5
H16A C16 H16C 109.5
H16B C16 H16C 109.5
C18 C19 H19A 109.5
C18 C19 H19B 109.5
H19A C19 H19B 109.5
C18 C19 H19C 109.5
H19A C19 H19C 109.5
H19B C19 H19C 109.5
C26 C21 C22 117.6(3)
C26 C21 C20 120.2(3)
C22 C21 C20 122.1(3)
C21 C20 C18 112.0(3)
C21 C20 P2 114.8(2)
C18 C20 P2 109.7(2)
C21 C20 H20 106.6
C18 C20 H20 106.6
P2 C20 H20 106.6
C23 C22 C21 121.0(3)
C23 C22 H22 119.5
C21 C22 H22 119.5
C32 C27 C28 118.6(3)
C32 C27 P2 125.1(2)
C28 C27 P2 116.2(2)
C25 C26 C21 121.2(3)
C25 C26 H26 119.4
C21 C26 H26 119.4
C26 C25 C24 120.5(3)
C26 C25 H25 119.8
C24 C25 H25 119.8
C23 C24 C25 118.9(3)
C23 C24 H24 120.5
C25 C24 H24 120.5
C22 C23 C24 120.8(3)
C22 C23 H23 119.6
C24 C23 H23 119.6
C29 C28 C27 120.7(3)
C29 C28 H28 119.7
C27 C28 H28 119.7
C30 C29 C28 120.5(3)
C30 C29 H29 119.8
C28 C29 H29 119.8
C29 C30 C31 119.7(3)
C29 C30 H30 120.1
C31 C30 H30 120.1
C32 C31 C30 119.9(3)
C32 C31 H31 120.1
C30 C31 H31 120.1
C31 C32 C27 120.6(3)
C31 C32 H32 119.7
C27 C32 H32 119.7
C34 C33 C38 117.5(3)
C34 C33 P2 120.1(3)
C38 C33 P2 121.4(2)
C35 C34 C33 121.0(3)
C35 C34 H34 119.5
C33 C34 H34 119.5
C36 C35 C34 120.7(3)
C36 C35 H35 119.7
C34 C35 H35 119.7
C35 C36 C37 119.5(3)
C35 C36 H36 120.3
C37 C36 H36 120.3
C36 C37 C38 120.3(3)
C36 C37 H37 119.8
C38 C37 H37 119.8
C37 C38 C33 121.1(3)
C37 C38 H38 119.5
C33 C38 H38 119.5
N2 C39 C40 129.8(3)
N2 C39 H39 115.1
C40 C39 H39 115.1
C44 C40 C39 120.0(3)
C44 C40 C41 107.5(3)
C39 C40 C41 132.1(3)
C44 C40 Fe4 69.53(18)
C39 C40 Fe4 119.8(2)
C41 C40 Fe4 70.48(17)
C42 C41 C40 106.6(3)
C42 C41 P3 129.4(2)
C40 C41 P3 122.7(2)
C42 C41 Fe4 69.82(17)
C40 C41 Fe4 67.76(17)
P3 C41 Fe4 136.95(16)
C43 C42 C41 109.0(3)
C43 C42 Fe4 69.17(18)
C41 C42 Fe4 69.64(17)
C43 C42 H42 125.5
C41 C42 H42 125.5
Fe4 C42 H42 125.5
C44 C43 C42 108.7(3)
C44 C43 Fe4 69.31(18)
C42 C43 Fe4 70.31(17)
C44 C43 H43 125.6
C42 C43 H43 125.6
Fe4 C43 H43 125.6
C43 C44 C40 108.2(3)
C43 C44 Fe4 70.40(18)
C40 C44 Fe4 68.78(17)
C43 C44 H44 125.9
C40 C44 H44 125.9
Fe4 C44 H44 125.9
C46 C45 C49 108.3(3)
C46 C45 Fe4 70.20(18)
C49 C45 Fe4 69.72(18)
C46 C45 H45 125.9
C49 C45 H45 125.9
Fe4 C45 H45 125.9
C45 C46 C47 108.4(3)
C45 C46 Fe4 69.71(19)
C47 C46 Fe4 69.67(19)
C45 C46 H46 125.8
C47 C46 H46 125.8
Fe4 C46 H46 125.8
C48 C47 C46 107.2(3)
C48 C47 Fe4 69.27(19)
C46 C47 Fe4 69.65(19)
C48 C47 H47 126.4
C46 C47 H47 126.4
Fe4 C47 H47 126.4
C49 C48 C47 108.9(3)
C49 C48 Fe4 70.12(19)
C47 C48 Fe4 70.23(19)
C49 C48 H48 125.5
C47 C48 H48 125.5
Fe4 C48 H48 125.5
C48 C49 C45 107.2(3)
C48 C49 Fe4 69.42(19)
C45 C49 Fe4 69.48(19)
C48 C49 H49 126.4
C45 C49 H49 126.4
Fe4 C49 H49 126.4
C52 C50 C51 110.3(3)
C52 C50 P3 110.3(2)
C51 C50 P3 113.0(2)
C52 C50 H50 107.7
C51 C50 H50 107.7
P3 C50 H50 107.7
C50 C51 H51A 109.5
C50 C51 H51B 109.5
H51A C51 H51B 109.5
C50 C51 H51C 109.5
H51A C51 H51C 109.5
H51B C51 H51C 109.5
C50 C52 H52A 109.5
C50 C52 H52B 109.5
H52A C52 H52B 109.5
C50 C52 H52C 109.5
H52A C52 H52C 109.5
H52B C52 H52C 109.5
C55 C53 C54 108.1(3)
C55 C53 P3 115.2(2)
C54 C53 P3 108.8(2)
C55 C53 H53 108.2
C54 C53 H53 108.2
P3 C53 H53 108.2
C53 C54 H54A 109.5
C53 C54 H54B 109.5
H54A C54 H54B 109.5
C53 C54 H54C 109.5
H54A C54 H54C 109.5
H54B C54 H54C 109.5
C53 C55 H55A 109.5
C53 C55 H55B 109.5
H55A C55 H55B 109.5
C53 C55 H55C 109.5
H55A C55 H55C 109.5
H55B C55 H55C 109.5
N2 C56 C57 109.0(3)
N2 C56 C58 112.2(3)
C57 C56 C58 109.8(3)
N2 C56 H56 108.6
C57 C56 H56 108.6
C58 C56 H56 108.6
C56 C57 H57A 109.5
C56 C57 H57B 109.5
H57A C57 H57B 109.5
C56 C57 H57C 109.5
H57A C57 H57C 109.5
H57B C57 H57C 109.5
C59 C58 C56 110.2(3)
C59 C58 P4 115.5(2)
C56 C58 P4 113.8(2)
C59 C58 H58 105.5
C56 C58 H58 105.5
P4 C58 H58 105.5
C64 C59 C60 117.6(3)
C64 C59 C58 120.4(3)
C60 C59 C58 122.0(3)
C61 C60 C59 121.5(3)
C61 C60 H60 119.2
C59 C60 H60 119.2
C60 C61 C62 119.9(3)
C60 C61 H61 120.0
C62 C61 H61 120.0
C61 C62 C63 119.7(3)
C61 C62 H62 120.1
C63 C62 H62 120.1
C62 C63 C64 120.2(3)
C62 C63 H63 119.9
C64 C63 H63 119.9
C63 C64 C59 121.0(3)
C63 C64 H64 119.5
C59 C64 H64 119.5
C70 C65 C66 118.4(3)
C70 C65 P4 125.8(2)
C66 C65 P4 115.8(2)
C67 C66 C65 120.7(3)
C67 C66 H66 119.7
C65 C66 H66 119.7
C68 C67 C66 120.1(3)
C68 C67 H67 119.9
C66 C67 H67 119.9
C67 C68 C69 120.2(3)
C67 C68 H68 119.9
C69 C68 H68 119.9
C70 C69 C68 119.5(3)
C70 C69 H69 120.2
C68 C69 H69 120.2
C69 C70 C65 121.1(3)
C69 C70 H70 119.4
C65 C70 H70 119.4
C72 C71 C76 117.7(3)
C72 C71 P4 123.4(2)
C76 C71 P4 117.9(2)
C73 C72 C71 120.9(3)
C73 C72 H72 119.5
C71 C72 H72 119.5
C72 C73 C74 120.7(3)
C72 C73 H73 119.6
C74 C73 H73 119.6
C75 C74 C73 119.3(3)
C75 C74 H74 120.4
C73 C74 H74 120.4
C74 C75 C76 120.2(3)
C74 C75 H75 119.9
C76 C75 H75 119.9
C75 C76 C71 121.1(3)
C75 C76 H76 119.4
C71 C76 H76 119.4

loop_
_geom_bond_atom_site_label_1
_geom_bond_atom_site_label_2
_geom_bond_distance
Br1 Fe1 2.3966(5)
C1 N1 1.292(4)
C1 C2 1.447(4)
C1 H1 0.9500
Fe1 N1 2.125(2)
Fe1 P1 2.3997(9)
Fe1 Br2 2.4054(5)
P1 C3 1.798(3)
P1 C15 1.841(3)
P1 C12 1.866(3)
N1 C18 1.488(4)
C2 C3 1.442(4)
C2 C6 1.442(4)
C2 Fe2 2.020(3)
Fe2 C6 2.029(3)
Fe2 C10 2.040(3)
Fe2 C9 2.047(4)
Fe2 C5 2.051(3)
Fe2 C11 2.052(4)
Fe2 C7 2.054(3)
Fe2 C8 2.061(3)
Fe2 C3 2.067(3)
Fe2 C4 2.073(3)
P2 C27 1.830(3)
P2 C33 1.833(3)
P2 C20 1.893(3)
N2 C39 1.293(4)
N2 C56 1.489(4)
N2 Fe3 2.109(3)
C3 C4 1.428(4)
Br3 Fe3 2.3984(6)
Fe3 Br4 2.4112(6)
Fe3 P3 2.4139(9)
P3 C41 1.804(3)
P3 C53 1.857(3)
P3 C50 1.864(3)
C4 C5 1.413(4)
C4 H4 1.0000
Fe4 C40 2.023(3)
Fe4 C44 2.033(3)
Fe4 C48 2.042(3)
Fe4 C43 2.048(3)
Fe4 C45 2.048(3)
Fe4 C49 2.052(3)
Fe4 C46 2.055(3)
Fe4 C47 2.055(3)
Fe4 C41 2.060(3)
Fe4 C42 2.063(3)
P4 C65 1.832(3)
P4 C71 1.837(3)
P4 C58 1.894(3)
C9 C8 1.417(5)
C9 C10 1.419(6)
C9 H9 1.0000
C8 C7 1.408(5)
C8 H8 1.0000
C7 C11 1.430(5)
C7 H7 1.0000
C6 C5 1.414(4)
C6 H6 1.0000
C5 H5 1.0000
C10 C11 1.410(5)
C10 H10 1.0000
C11 H11 1.0000
C12 C14 1.528(5)
C12 C13 1.529(4)
C12 H12 1.0000
C13 H13A 0.9800
C13 H13B 0.9800
C13 H13C 0.9800
C14 H14A 0.9800
C14 H14B 0.9800
C14 H14C 0.9800
C15 C17 1.519(5)
C15 C16 1.536(5)
C15 H15 1.0000
C18 C19 1.526(4)
C18 C20 1.549(4)
C18 H18 1.0000
C17 H17A 0.9800
C17 H17B 0.9800
C17 H17C 0.9800
C16 H16A 0.9800
C16 H16B 0.9800
C16 H16C 0.9800
C19 H19A 0.9800
C19 H19B 0.9800
C19 H19C 0.9800
C21 C26 1.399(4)
C21 C22 1.406(4)
C21 C20 1.515(4)
C20 H20 1.0000
C22 C23 1.378(4)
C22 H22 0.9500
C27 C32 1.398(4)
C27 C28 1.399(4)
C26 C25 1.381(4)
C26 H26 0.9500
C25 C24 1.395(5)
C25 H25 0.9500
C24 C23 1.386(5)
C24 H24 0.9500
C23 H23 0.9500
C28 C29 1.383(5)
C28 H28 0.9500
C29 C30 1.378(5)
C29 H29 0.9500
C30 C31 1.400(5)
C30 H30 0.9500
C31 C32 1.387(4)
C31 H31 0.9500
C32 H32 0.9500
C33 C34 1.399(4)
C33 C38 1.406(4)
C34 C35 1.385(5)
C34 H34 0.9500
C35 C36 1.379(5)
C35 H35 0.9500
C36 C37 1.382(5)
C36 H36 0.9500
C37 C38 1.387(5)
C37 H37 0.9500
C38 H38 0.9500
C39 C40 1.444(4)
C39 H39 0.9500
C40 C44 1.444(4)
C40 C41 1.456(4)
C41 C42 1.428(4)
C42 C43 1.423(4)
C42 H42 1.0000
C43 C44 1.405(5)
C43 H43 1.0000
C44 H44 1.0000
C45 C46 1.406(5)
C45 C49 1.429(5)
C45 H45 1.0000
C46 C47 1.429(5)
C46 H46 1.0000
C47 C48 1.418(5)
C47 H47 1.0000
C48 C49 1.416(5)
C48 H48 1.0000
C49 H49 1.0000
C50 C52 1.529(5)
C50 C51 1.538(4)
C50 H50 1.0000
C51 H51A 0.9800
C51 H51B 0.9800
C51 H51C 0.9800
C52 H52A 0.9800
C52 H52B 0.9800
C52 H52C 0.9800
C53 C55 1.522(5)
C53 C54 1.540(4)
C53 H53 1.0000
C54 H54A 0.9800
C54 H54B 0.9800
C54 H54C 0.9800
C55 H55A 0.9800
C55 H55B 0.9800
C55 H55C 0.9800
C56 C57 1.534(5)
C56 C58 1.548(4)
C56 H56 1.0000
C57 H57A 0.9800
C57 H57B 0.9800
C57 H57C 0.9800
C58 C59 1.518(4)
C58 H58 1.0000
C59 C64 1.391(4)
C59 C60 1.399(4)
C60 C61 1.380(5)
C60 H60 0.9500
C61 C62 1.381(5)
C61 H61 0.9500
C62 C63 1.382(5)
C62 H62 0.9500
C63 C64 1.388(4)
C63 H63 0.9500
C64 H64 0.9500
C65 C70 1.400(4)
C65 C66 1.401(4)
C66 C67 1.388(5)
C66 H66 0.9500
C67 C68 1.383(5)
C67 H67 0.9500
C68 C69 1.396(5)
C68 H68 0.9500
C69 C70 1.385(5)
C69 H69 0.9500
C70 H70 0.9500
C71 C72 1.395(4)
C71 C76 1.404(4)
C72 C73 1.384(4)
C72 H72 0.9500
C73 C74 1.386(5)
C73 H73 0.9500
C74 C75 1.383(4)
C74 H74 0.9500
C75 C76 1.388(5)
C75 H75 0.9500
C76 H76 0.9500
